data_4118321
loop_
_publ_author_name
'Sven O. Sylvester'
'Jacqueline M. Cole'
'Paul G. Waddell'

_publ_section_title
;
 Photoconversion Bonding Mechanism in Ruthenium Sulfur Dioxide Linkage
 Photoisomers Revealed by in Situ Diffraction
;
_journal_name_full 'Journal of the American Chemical Society'
_journal_page_first 11860
_journal_page_last 11863
_journal_paper_doi 10.1021/ja303943q
_journal_volume 134
_journal_year 2012
_chemical_formula_moiety 'C5 H19 Cl2 N5 O3 Ru1 S1'
_chemical_formula_sum 'C5 H19 Cl2 N5 O3 Ru S'
_chemical_formula_weight 401.28
_chemical_name_systematic
;
 ?
;
_space_group_IT_number 62
_symmetry_cell_setting orthorhombic
_symmetry_space_group_name_Hall '-P 2n 2a'
_symmetry_space_group_name_H-M 'P m c n'
_atom_sites_solution_hydrogens geom
_atom_sites_solution_primary direct
_atom_sites_solution_secondary difmap
_cell_angle_alpha 90
_cell_angle_beta 90
_cell_angle_gamma 90
_cell_formula_units_Z 4
_cell_length_a 7.032(4)
_cell_length_b 9.695(6)
_cell_length_c 21.420(13)
_cell_measurement_reflns_used 3516
_cell_measurement_temperature 293(2)
_cell_measurement_theta_max 32.9
_cell_measurement_theta_min 2.3
_cell_volume 1460.3(15)
_computing_cell_refinement
;
        CrystalClear-SM Expert 2.0 r4 (Rigaku, 2009)
;
_computing_data_collection
;
        CrystalClear-SM Expert 2.0 r4 (Rigaku, 2009)
;
_computing_data_reduction
;
        CrystalClear-SM Expert 2.0 r4 (Rigaku, 2009)
;
_computing_molecular_graphics 'Ortep-3 for Windows (Farrugia, 1997)'
_computing_publication_material 'WinGX publication routines (Farrugia, 1999)'
_computing_structure_refinement 'SHELXL-97 (Sheldrick, 2008)'
_diffrn_ambient_temperature 293(2)
_diffrn_detector_area_resol_mean 28.5714
_diffrn_measured_fraction_theta_full 0.986
_diffrn_measured_fraction_theta_max 0.881
_diffrn_measurement_device_type
;
        Rigaku Saturn724+ (2x2 bin mode)
;
_diffrn_measurement_method 'profile data from \w-scans'
_diffrn_radiation_monochromator graphite
_diffrn_radiation_type MoK\a
_diffrn_radiation_wavelength 0.71073
_diffrn_reflns_av_R_equivalents 0.0569
_diffrn_reflns_av_unetI/netI 0.1172
_diffrn_reflns_limit_h_max 10
_diffrn_reflns_limit_h_min -6
_diffrn_reflns_limit_k_max 3
_diffrn_reflns_limit_k_min -14
_diffrn_reflns_limit_l_max 31
_diffrn_reflns_limit_l_min -19
_diffrn_reflns_number 4671
_diffrn_reflns_theta_full 27.5
_diffrn_reflns_theta_max 32.93
_diffrn_reflns_theta_min 3.47
_diffrn_source 'Sealed Tube'
_exptl_absorpt_coefficient_mu 1.587
_exptl_absorpt_correction_T_max 1
_exptl_absorpt_correction_T_min 0.71
_exptl_absorpt_correction_type multi-scan
_exptl_crystal_colour Colorless
_exptl_crystal_density_diffrn 1.825
_exptl_crystal_description Prism
_exptl_crystal_F_000 808
_exptl_crystal_size_max 0.2
_exptl_crystal_size_mid 0.2
_exptl_crystal_size_min 0.2
_refine_diff_density_max 1.966
_refine_diff_density_min -1.102
_refine_diff_density_rms 0.137
_refine_ls_extinction_method none
_refine_ls_goodness_of_fit_ref 0.942
_refine_ls_hydrogen_treatment constr
_refine_ls_matrix_type full
_refine_ls_number_parameters 111
_refine_ls_number_reflns 2581
_refine_ls_number_restraints 0
_refine_ls_restrained_S_all 0.942
_refine_ls_R_factor_all 0.0702
_refine_ls_R_factor_gt 0.0508
_refine_ls_shift/su_max 0.001
_refine_ls_shift/su_mean 0
_refine_ls_structure_factor_coef Fsqd
_refine_ls_weighting_details 'calc w=1/[\s^2^(Fo^2^)+(0.0446P)^2^+0.0000P] where P=(Fo^2^+2Fc^2^)/3'
_refine_ls_weighting_scheme calc
_refine_ls_wR_factor_ref 0.124
_reflns_number_gt 1660
_reflns_number_total 2581
_reflns_threshold_expression >2\s(I)
_cod_data_source_file ja303943q_si_002_33.cif
_cod_data_source_block pyr-Light-200K-6
_cod_original_cell_volume 1460.2(15)
_cod_database_code 4118321

loop_
_symmetry_equiv_pos_as_xyz
'x, y, z'
'-x+1/2, -y+1/2, z+1/2'
'x+1/2, -y, -z'
'-x, y+1/2, -z+1/2'
'-x, -y, -z'
'x-1/2, y-1/2, -z-1/2'
'-x-1/2, y, z'
'x, -y-1/2, z-1/2'

loop_
_atom_site_label
_atom_site_fract_x
_atom_site_fract_y
_atom_site_fract_z
_atom_site_U_iso_or_equiv
_atom_site_adp_type
_atom_site_calc_flag
_atom_site_refinement_flags
_atom_site_occupancy
_atom_site_disorder_assembly
_atom_site_disorder_group
_atom_site_type_symbol
Ru1 0.25 0.77539(4) 0.584254(19) 0.03157(16) Uani d S 1 . . Ru
S1 0.25 0.73348(18) 0.48807(8) 0.0352(7) Uani d SP 0.802(8) A 1 S
Cl2 0.75 0.77838(13) 0.47186(7) 0.0475(4) Uani d S 1 . . Cl
Cl1 0.25 1.33297(13) 0.80427(6) 0.0424(3) Uani d S 1 . . Cl
N1 0.4669(5) 0.9251(3) 0.57772(14) 0.0376(7) Uani d . 1 A . n
H1A 0.5464 0.9025 0.547 0.056 Uiso calc R 1 . . H
H1B 0.5304 0.9289 0.6136 0.056 Uiso calc R 1 . . H
H1C 0.4155 1.0071 0.5697 0.056 Uiso calc R 1 . . H
C2 0.25 0.7262(6) 0.7853(3) 0.0504(16) Uani d S 1 A . C
H2 0.25 0.6518 0.8127 0.061 Uiso calc SR 1 . . H
N2 0.4701(5) 0.6306(3) 0.60096(16) 0.0445(8) Uani d . 1 A . n
H2A 0.5425 0.6232 0.5671 0.067 Uiso calc R 1 . . H
H2B 0.4193 0.5488 0.6099 0.067 Uiso calc R 1 . . H
H2C 0.5408 0.6589 0.6329 0.067 Uiso calc R 1 . . H
N3 0.25 0.8084(4) 0.6815(2) 0.0325(9) Uani d S 1 A . n
O2 0.25 0.5920(6) 0.4644(3) 0.0471(14) Uani d SP 0.802(8) A 1 O
O1 0.25 0.8385(5) 0.4407(2) 0.0457(14) Uani d SP 0.802(8) A 1 O
C5 0.25 0.9393(5) 0.7045(3) 0.0448(14) Uani d S 1 . . C
H5 0.25 1.0123 0.6763 0.054 Uiso calc SR 1 A . H
C3 0.25 0.8608(6) 0.8082(3) 0.0505(15) Uani d S 1 . . C
H3 0.25 0.8777 0.8509 0.061 Uiso calc SR 1 A . H
C4 0.25 0.9685(6) 0.7661(3) 0.0520(16) Uani d S 1 A . C
H4 0.25 1.0594 0.78 0.062 Uiso calc SR 1 . . H
C1 0.25 0.7048(5) 0.7227(3) 0.0405(13) Uani d S 1 . . C
H1 0.25 0.6147 0.7079 0.049 Uiso calc SR 1 A . H
O3 0.25 0.3912(4) 0.6547(2) 0.0584(12) Uani d S 1 . . O
S1A 0.1770(15) 0.6645(11) 0.4876(5) 0.035(3) Uiso d P 0.099(4) . 2 S
O1A 0.25 0.8166(18) 0.4836(8) 0.024(4) Uiso d SP 0.198(8) . 2 O
O2A 0.158(4) 0.577(3) 0.4678(15) 0.042(9) Uiso d P 0.099(4) . 2 O

loop_
_atom_site_aniso_label
_atom_site_aniso_U_11
_atom_site_aniso_U_22
_atom_site_aniso_U_33
_atom_site_aniso_U_12
_atom_site_aniso_U_13
_atom_site_aniso_U_23
Ru1 0.0425(3) 0.02294(18) 0.0293(3) 0 0 -0.00044(14)
S1 0.0477(12) 0.0304(11) 0.0275(9) 0 0 -0.0005(6)
Cl2 0.0655(10) 0.0352(6) 0.0418(8) 0 0 -0.0024(5)
Cl1 0.0507(8) 0.0366(6) 0.0401(7) 0 0 -0.0012(5)
N1 0.0442(18) 0.0296(13) 0.0390(17) -0.0003(13) 0.0002(15) 0.0026(12)
C2 0.068(5) 0.037(3) 0.047(4) 0 0 0.007(2)
N2 0.056(2) 0.0328(15) 0.0449(18) 0.0074(15) 0.0031(17) -0.0001(14)
N3 0.046(3) 0.0257(16) 0.026(2) 0 0 -0.0003(15)
O2 0.053(4) 0.038(3) 0.051(4) 0 0 -0.012(2)
O1 0.069(4) 0.038(2) 0.031(3) 0 0 0.009(2)
C5 0.052(3) 0.026(2) 0.056(4) 0 0 -0.002(2)
C3 0.069(4) 0.052(3) 0.031(3) 0 0 -0.002(3)
C4 0.079(5) 0.032(2) 0.045(3) 0 0 -0.006(2)
C1 0.047(3) 0.028(2) 0.046(3) 0 0 0.005(2)
O3 0.092(3) 0.0281(17) 0.056(3) 0 0 -0.0008(17)

loop_
_atom_type_symbol
_atom_type_description
_atom_type_scat_dispersion_real
_atom_type_scat_dispersion_imag
_atom_type_scat_source
C C 0.0033 0.0016 'International Tables Vol C Tables 4.2.6.8 and 6.1.1.4'
H H 0 0 'International Tables Vol C Tables 4.2.6.8 and 6.1.1.4'
Cl Cl 0.1484 0.1585 'International Tables Vol C Tables 4.2.6.8 and 6.1.1.4'
N N 0.0061 0.0033 'International Tables Vol C Tables 4.2.6.8 and 6.1.1.4'
O O 0.0106 0.006 'International Tables Vol C Tables 4.2.6.8 and 6.1.1.4'
Ru Ru -1.2594 0.8363 'International Tables Vol C Tables 4.2.6.8 and 6.1.1.4'
S S 0.1246 0.1234 'International Tables Vol C Tables 4.2.6.8 and 6.1.1.4'

loop_
_geom_angle_atom_site_label_1
_geom_angle_atom_site_label_2
_geom_angle_atom_site_label_3
_geom_angle
_geom_angle_site_symmetry_1
_geom_angle_site_symmetry_3
S1 Ru1 N3 177.59(11) . .
S1 Ru1 N1 93.90(9) . .
N3 Ru1 N1 87.77(11) . .
S1 Ru1 N1 93.90(9) . 7_655
N3 Ru1 N1 87.77(11) . 7_655
N1 Ru1 N1 92.56(18) . 7_655
S1 Ru1 N2 92.14(10) . 7_655
N3 Ru1 N2 86.21(12) . 7_655
N1 Ru1 N2 173.93(12) . 7_655
N1 Ru1 N2 86.52(15) 7_655 7_655
S1 Ru1 N2 92.15(10) . .
N3 Ru1 N2 86.21(12) . .
N1 Ru1 N2 86.52(14) . .
N1 Ru1 N2 173.93(12) 7_655 .
N2 Ru1 N2 93.77(19) 7_655 .
S1 Ru1 O1A 21.7(5) . .
N3 Ru1 O1A 160.8(5) . .
N1 Ru1 O1A 79.0(3) . .
N1 Ru1 O1A 79.0(3) 7_655 .
N2 Ru1 O1A 106.7(3) 7_655 .
N2 Ru1 O1A 106.7(3) . .
S1 Ru1 S1A 20.4(3) . .
N3 Ru1 S1A 157.7(3) . .
N1 Ru1 S1A 114.1(3) . .
N1 Ru1 S1A 95.6(2) 7_655 .
N2 Ru1 S1A 72.0(3) 7_655 .
N2 Ru1 S1A 90.3(2) . .
O1A Ru1 S1A 39.6(5) . .
S1 Ru1 S1A 20.4(3) . 7_655
N3 Ru1 S1A 157.7(3) . 7_655
N1 Ru1 S1A 95.6(2) . 7_655
N1 Ru1 S1A 114.1(3) 7_655 7_655
N2 Ru1 S1A 90.3(2) 7_655 7_655
N2 Ru1 S1A 72.0(3) . 7_655
O1A Ru1 S1A 39.6(5) . 7_655
S1A Ru1 S1A 24.8(5) . 7_655
O1 S1 O2 114.9(3) . .
O1 S1 Ru1 123.7(2) . .
O2 S1 Ru1 121.4(3) . .
Ru1 N1 H1A 109.5 . .
Ru1 N1 H1B 109.5 . .
H1A N1 H1B 109.5 . .
Ru1 N1 H1C 109.5 . .
H1A N1 H1C 109.5 . .
H1B N1 H1C 109.5 . .
C1 C2 C3 119.4(5) . .
C1 C2 H2 120.3 . .
C3 C2 H2 120.3 . .
Ru1 N2 H2A 109.5 . .
Ru1 N2 H2B 109.5 . .
H2A N2 H2B 109.5 . .
Ru1 N2 H2C 109.5 . .
H2A N2 H2C 109.5 . .
H2B N2 H2C 109.5 . .
C1 N3 C5 117.6(5) . .
C1 N3 Ru1 122.5(4) . .
C5 N3 Ru1 119.9(3) . .
C4 C5 N3 123.3(5) . .
C4 C5 H5 118.4 . .
N3 C5 H5 118.4 . .
C4 C3 C2 118.6(5) . .
C4 C3 H3 120.7 . .
C2 C3 H3 120.7 . .
C5 C4 C3 118.7(5) . .
C5 C4 H4 120.7 . .
C3 C4 H4 120.7 . .
N3 C1 C2 122.5(5) . .
N3 C1 H1 118.8 . .
C2 C1 H1 118.8 . .
O2A S1A S1A 98(2) . 7_655
O2A S1A O2A 59(3) . 7_655
S1A S1A O2A 39.4(12) 7_655 7_655
O2A S1A O1A 149(2) . .
S1A S1A O1A 70.8(4) 7_655 .
O2A S1A O1A 105.4(13) 7_655 .
O2A S1A Ru1 144(2) . .
S1A S1A Ru1 77.6(3) 7_655 .
O2A S1A Ru1 109.6(13) 7_655 .
O1A S1A Ru1 63.4(7) . .
S1A O1A S1A 38.3(8) . 7_655
S1A O1A Ru1 77.0(8) . .
S1A O1A Ru1 77.0(8) 7_655 .
S1A O2A O2A 82.0(19) . 7_655
S1A O2A S1A 42.6(15) . 7_655
O2A O2A S1A 39.4(12) 7_655 7_655

loop_
_geom_bond_atom_site_label_1
_geom_bond_atom_site_label_2
_geom_bond_site_symmetry_2
_geom_bond_distance
Ru1 S1 . 2.100(2)
Ru1 N3 . 2.108(4)
Ru1 N1 . 2.110(3)
Ru1 N1 7_655 2.110(3)
Ru1 N2 7_655 2.120(3)
Ru1 N2 . 2.120(3)
Ru1 O1A . 2.192(17)
Ru1 S1A . 2.388(11)
Ru1 S1A 7_655 2.388(11)
S1 O1 . 1.437(5)
S1 O2 . 1.462(6)
N1 H1A . 0.89
N1 H1B . 0.89
N1 H1C . 0.89
C2 C1 . 1.358(8)
C2 C3 . 1.394(8)
C2 H2 . 0.93
N2 H2A . 0.89
N2 H2B . 0.89
N2 H2C . 0.89
N3 C1 . 1.337(6)
N3 C5 . 1.360(6)
C5 C4 . 1.351(8)
C5 H5 . 0.93
C3 C4 . 1.379(8)
C3 H3 . 0.93
C4 H4 . 0.93
C1 H1 . 0.93
S1A O2A . 0.96(3)
S1A S1A 7_655 1.03(2)
S1A O2A 7_655 1.50(3)
S1A O1A . 1.56(2)
O1A S1A 7_655 1.56(2)
O2A O2A 7_655 1.29(6)
O2A S1A 7_655 1.50(3)

loop_
_geom_torsion_atom_site_label_1
_geom_torsion_atom_site_label_2
_geom_torsion_atom_site_label_3
_geom_torsion_atom_site_label_4
_geom_torsion
_geom_torsion_site_symmetry_1
_geom_torsion_site_symmetry_4
N3 Ru1 S1 O1 180.000(8) . .
N1 Ru1 S1 O1 -46.42(9) . .
N1 Ru1 S1 O1 46.42(9) 7_655 .
N2 Ru1 S1 O1 133.07(10) 7_655 .
N2 Ru1 S1 O1 -133.07(10) . .
O1A Ru1 S1 O1 0.000(2) . .
S1A Ru1 S1 O1 141.9(7) . .
S1A Ru1 S1 O1 -141.9(7) 7_655 .
N3 Ru1 S1 O2 0.000(8) . .
N1 Ru1 S1 O2 133.58(9) . .
N1 Ru1 S1 O2 -133.58(9) 7_655 .
N2 Ru1 S1 O2 -46.93(10) 7_655 .
N2 Ru1 S1 O2 46.93(10) . .
O1A Ru1 S1 O2 180.000(2) . .
S1A Ru1 S1 O2 -38.1(7) . .
S1A Ru1 S1 O2 38.1(7) 7_655 .
S1 Ru1 N3 C1 0.00(2) . .
N1 Ru1 N3 C1 -133.67(9) . .
N1 Ru1 N3 C1 133.67(9) 7_655 .
N2 Ru1 N3 C1 47.02(10) 7_655 .
N2 Ru1 N3 C1 -47.02(10) . .
O1A Ru1 N3 C1 180.000(3) . .
S1A Ru1 N3 C1 34.5(6) . .
S1A Ru1 N3 C1 -34.5(6) 7_655 .
S1 Ru1 N3 C5 180.00(2) . .
N1 Ru1 N3 C5 46.33(9) . .
N1 Ru1 N3 C5 -46.33(9) 7_655 .
N2 Ru1 N3 C5 -132.98(10) 7_655 .
N2 Ru1 N3 C5 132.98(10) . .
O1A Ru1 N3 C5 0.000(4) . .
S1A Ru1 N3 C5 -145.5(6) . .
S1A Ru1 N3 C5 145.5(6) 7_655 .
C1 N3 C5 C4 0.000(4) . .
Ru1 N3 C5 C4 180.000(3) . .
C1 C2 C3 C4 0.000(5) . .
N3 C5 C4 C3 0.000(5) . .
C2 C3 C4 C5 0.000(4) . .
C5 N3 C1 C2 0.000(4) . .
Ru1 N3 C1 C2 180.000(3) . .
C3 C2 C1 N3 0.000(4) . .
S1 Ru1 S1A O2A 140(4) . .
N3 Ru1 S1A O2A -36(4) . .
N1 Ru1 S1A O2A 131(3) . .
N1 Ru1 S1A O2A -134(4) 7_655 .
N2 Ru1 S1A O2A -49(4) 7_655 .
N2 Ru1 S1A O2A 45(4) . .
O1A Ru1 S1A O2A 161(4) . .
S1A Ru1 S1A O2A 86(4) 7_655 .
S1 Ru1 S1A S1A 53.7(6) . 7_655
N3 Ru1 S1A S1A -122.4(6) . 7_655
N1 Ru1 S1A S1A 44.59(12) . 7_655
N1 Ru1 S1A S1A 139.90(12) 7_655 7_655
N2 Ru1 S1A S1A -135.59(11) 7_655 7_655
N2 Ru1 S1A S1A -41.72(11) . 7_655
O1A Ru1 S1A S1A 74.6(4) . 7_655
S1 Ru1 S1A O2A 77.0(15) . 7_655
N3 Ru1 S1A O2A -99.1(15) . 7_655
N1 Ru1 S1A O2A 67.9(14) . 7_655
N1 Ru1 S1A O2A 163.2(14) 7_655 7_655
N2 Ru1 S1A O2A -112.3(14) 7_655 7_655
N2 Ru1 S1A O2A -18.4(14) . 7_655
O1A Ru1 S1A O2A 97.9(15) . 7_655
S1A Ru1 S1A O2A 23.3(14) 7_655 7_655
S1 Ru1 S1A O1A -20.9(4) . .
N3 Ru1 S1A O1A 163.0(4) . .
N1 Ru1 S1A O1A -30.0(4) . .
N1 Ru1 S1A O1A 65.3(4) 7_655 .
N2 Ru1 S1A O1A 149.8(4) 7_655 .
N2 Ru1 S1A O1A -116.3(4) . .
S1A Ru1 S1A O1A -74.6(4) 7_655 .
O2A S1A O1A S1A -73(4) . 7_655
O2A S1A O1A S1A -19.1(15) 7_655 7_655
Ru1 S1A O1A S1A 85.4(3) . 7_655
O2A S1A O1A Ru1 -158(4) . .
S1A S1A O1A Ru1 -85.4(3) 7_655 .
O2A S1A O1A Ru1 -104.5(14) 7_655 .
S1 Ru1 O1A S1A 19.7(4) . .
N3 Ru1 O1A S1A -160.3(4) . .
N1 Ru1 O1A S1A 152.3(4) . .
N1 Ru1 O1A S1A -112.9(4) 7_655 .
N2 Ru1 O1A S1A -29.9(5) 7_655 .
N2 Ru1 O1A S1A 69.3(4) . .
S1A Ru1 O1A S1A 39.4(8) 7_655 .
S1 Ru1 O1A S1A -19.7(4) . 7_655
N3 Ru1 O1A S1A 160.3(4) . 7_655
N1 Ru1 O1A S1A 112.9(4) . 7_655
N1 Ru1 O1A S1A -152.3(4) 7_655 7_655
N2 Ru1 O1A S1A -69.3(4) 7_655 7_655
N2 Ru1 O1A S1A 29.9(5) . 7_655
S1A Ru1 O1A S1A -39.4(8) . 7_655
S1A S1A O2A O2A 0.000(4) 7_655 7_655
O1A S1A O2A O2A 66(4) . 7_655
Ru1 S1A O2A O2A -80(3) . 7_655
O2A S1A O2A S1A 0.000(9) 7_655 7_655
O1A S1A O2A S1A 66(4) . 7_655
Ru1 S1A O2A S1A -80(3) . 7_655
